data_7040753
loop_
_publ_author_name
'Suhr, Kristin J.'
'Bastatas, Lyndon D.'
'Shen, Yulong'
'Mitchell, Lauren A.'
'Frazier, Gary A.'
'Taylor, David W.'
'Slinker, Jason D.'
'Holliday, Bradley J.'

_publ_section_title
;
 Phenyl substitution of cationic bis-cyclometalated iridium(iii) complexes
 for iTMC-LEECs.
;
_journal_issue 44
_journal_name_full 'Dalton transactions (Cambridge, England : 2003)'
_journal_page_first 17807
_journal_page_last 17823
_journal_paper_doi 10.1039/c6dt03415b
_journal_volume 45
_journal_year 2016
_chemical_formula_moiety '2 C11 H8 N, C22 H16 N2, Ir, P F6'
_chemical_formula_sum 'C44 H32 F6 Ir N4 P'
_chemical_formula_weight 953.90
_chemical_name_systematic '[(4,4'-diphenyl-2,2'-bipyridine)-bis-(2-phenylpyridine)-iridium(III)] hexafluorophosphate'
_space_group_crystal_system monoclinic
_space_group_IT_number 14
_space_group_name_Hall '-P 2ybc'
_space_group_name_H-M_alt 'P 1 21/c 1'
_symmetry_space_group_name_Hall '-P 2ybc'
_symmetry_space_group_name_H-M 'P 1 21/c 1'
_atom_sites_solution_hydrogens mixed
_audit_creation_method SHELXL-2013
_audit_update_record
;
2015-03-24 deposited with the CCDC.
2016-09-27 downloaded from the CCDC.
;
_cell_angle_alpha 90
_cell_angle_beta 119.20(3)
_cell_angle_gamma 90
_cell_formula_units_Z 4
_cell_length_a 9.786(7)
_cell_length_b 30.727(18)
_cell_length_c 14.227(8)
_cell_measurement_reflns_used 8197
_cell_measurement_temperature 153(2)
_cell_measurement_theta_max 27.4
_cell_measurement_theta_min 1.7
_cell_volume 3734(4)
_computing_cell_refinement 'CrystalClear 1.40 (Rigaku Inc., 2008)'
_computing_data_collection 'CrystalClear 1.40 (Rigaku Inc., 2008)'
_computing_data_reduction 'CrystalClear 1.40 (Rigaku Inc., 2008)'
_computing_molecular_graphics 'Ortep3v2 (Farrugia, 1997)'
_computing_publication_material 'SHELXL-97 (Sheldrick, 1997)'
_computing_structure_refinement 'SHELXL-97 (Sheldrick, 1997)'
_computing_structure_solution
;
SIR97 - Altomare A., Burla M.C., Camalli M., Cascarano G.L., Giacovazzo C., 
Guagliardi A., Moliterni A.G.G., Polidori G.,Spagna R.
;
_diffrn_ambient_temperature 153(2)
_diffrn_measured_fraction_theta_full 0.999
_diffrn_measured_fraction_theta_max 0.998
_diffrn_measurement_device_type 'Rigaku SCX-Mini with Mercury 2+ CCD'
_diffrn_measurement_method \w-scans
_diffrn_radiation_type MoK\a
_diffrn_radiation_wavelength 0.71075
_diffrn_reflns_av_R_equivalents 0.1097
_diffrn_reflns_av_unetI/netI 0.1011
_diffrn_reflns_Laue_measured_fraction_full 0.999
_diffrn_reflns_Laue_measured_fraction_max 0.998
_diffrn_reflns_limit_h_max 12
_diffrn_reflns_limit_h_min -12
_diffrn_reflns_limit_k_max 39
_diffrn_reflns_limit_k_min -39
_diffrn_reflns_limit_l_max 18
_diffrn_reflns_limit_l_min -18
_diffrn_reflns_number 34670
_diffrn_reflns_point_group_measured_fraction_full 0.999
_diffrn_reflns_point_group_measured_fraction_max 0.998
_diffrn_reflns_theta_full 25.242
_diffrn_reflns_theta_max 27.385
_diffrn_reflns_theta_min 2.109
_diffrn_source 'fine focus sealed tube'
_exptl_absorpt_coefficient_mu 3.687
_exptl_absorpt_correction_T_max 1.00
_exptl_absorpt_correction_T_min 0.598
_exptl_absorpt_correction_type multi-scan
_exptl_absorpt_process_details
;
Abscor. T. Higashi (2001). The Rigaku Corporation, Tokyo, Japan.
;
_exptl_crystal_colour yellow
_exptl_crystal_density_diffrn 1.697
_exptl_crystal_description platelet
_exptl_crystal_F_000 1880
_exptl_crystal_preparation Luminescent
_exptl_crystal_recrystallization_method 'Re-crystallisation from solvent: Dichloromethane/Diethyl Ether'
_exptl_crystal_size_max 0.340
_exptl_crystal_size_mid 0.100
_exptl_crystal_size_min 0.040
_refine_diff_density_max 0.942
_refine_diff_density_min -2.401
_refine_diff_density_rms 0.178
_refine_ls_extinction_method none
_refine_ls_goodness_of_fit_ref 1.064
_refine_ls_hydrogen_treatment mixed
_refine_ls_matrix_type full
_refine_ls_number_parameters 509
_refine_ls_number_reflns 8462
_refine_ls_number_restraints 0
_refine_ls_restrained_S_all 1.064
_refine_ls_R_factor_all 0.0878
_refine_ls_R_factor_gt 0.0614
_refine_ls_shift/su_max 0.002
_refine_ls_shift/su_mean 0.000
_refine_ls_structure_factor_coef Fsqd
_refine_ls_weighting_details 'w=1/[\s^2^(Fo^2^)+(0.0162P)^2^+13.8749P] where P=(Fo^2^+2Fc^2^)/3'
_refine_ls_weighting_scheme calc
_refine_ls_wR_factor_gt 0.1172
_refine_ls_wR_factor_ref 0.1311
_reflns_Friedel_coverage 0.000
_reflns_number_gt 6338
_reflns_number_total 8462
_reflns_threshold_expression 'I > 2\s(I)'
_cod_data_source_file c6dt03415b2.cif
_cod_data_source_block shelx
_cod_depositor_comments 'Adding full bibliography for 7040751--7040757.cif.'
_cod_database_code 7040753
_shelx_space_group_comment
;
The symmetry employed for this shelxl refinement is uniquely defined
by the following loop, which should always be used as a source of
symmetry information in preference to the above space-group names.
They are only intended as comments.
;
_shelx_estimated_absorpt_t_min 0.367
_shelx_estimated_absorpt_t_max 0.867
_shelxl_version_number 2013-4

loop_
_space_group_symop_operation_xyz
'x, y, z'
'-x, y+1/2, -z+1/2'
'-x, -y, -z'
'x, -y-1/2, z-1/2'

loop_
_atom_site_label
_atom_site_type_symbol
_atom_site_fract_x
_atom_site_fract_y
_atom_site_fract_z
_atom_site_U_iso_or_equiv
_atom_site_adp_type
_atom_site_occupancy
_atom_site_site_symmetry_order
_atom_site_calc_flag
_atom_site_refinement_flags_posn
_atom_site_refinement_flags_adp
Ir1 Ir 0.32196(3) 0.10009(2) 0.25045(2) 0.02745(9) Uani 1 1 d . .
N1 N 0.5076(7) 0.14053(18) 0.2587(5) 0.0298(14) Uani 1 1 d . .
N2 N 0.2234(7) 0.16427(19) 0.2169(5) 0.0298(14) Uani 1 1 d . .
N4 N 0.4269(7) 0.1056(2) 0.4161(5) 0.0291(13) Uani 1 1 d . .
N3 N 0.2095(7) 0.08726(19) 0.0875(5) 0.0313(14) Uani 1 1 d . .
C23 C 0.6462(10) 0.1263(2) 0.2733(6) 0.0360(18) Uani 1 1 d . .
H23 H 0.6601 0.0960 0.2672 0.043 Uiso 1 1 calc R U
C24 C 0.7708(9) 0.1546(2) 0.2972(6) 0.0333(17) Uani 1 1 d . .
H24 H 0.8657 0.1432 0.3042 0.040 Uiso 1 1 calc R U
C25 C 0.7589(9) 0.1990(3) 0.3111(6) 0.0313(16) Uani 1 1 d . .
C33 C 0.8951(8) 0.2299(2) 0.3491(6) 0.0285(16) Uani 1 1 d . .
C34 C 1.0462(9) 0.2135(3) 0.4106(6) 0.0361(18) Uani 1 1 d . .
H34 H 1.0629 0.1833 0.4264 0.043 Uiso 1 1 calc R U
C35 C 1.1736(11) 0.2425(3) 0.4486(7) 0.044(2) Uani 1 1 d . .
H35 H 1.2774 0.2318 0.4895 0.053 Uiso 1 1 calc R U
C36 C 1.1484(10) 0.2866(3) 0.4268(7) 0.044(2) Uani 1 1 d . .
H36 H 1.2345 0.3061 0.4527 0.052 Uiso 1 1 calc R U
C37 C 0.9972(11) 0.3020(3) 0.3672(8) 0.051(2) Uani 1 1 d . .
H37 H 0.9786 0.3323 0.3525 0.061 Uiso 1 1 calc R U
C38 C 0.8721(10) 0.2730(3) 0.3289(7) 0.043(2) Uani 1 1 d . .
C26 C 0.6087(9) 0.2136(2) 0.2910(6) 0.0301(16) Uani 1 1 d . .
H26 H 0.5921 0.2437 0.2969 0.036 Uiso 1 1 calc R U
C27 C 0.4854(9) 0.1842(2) 0.2626(6) 0.0289(16) Uani 1 1 d . .
C28 C 0.3231(8) 0.1976(2) 0.2315(5) 0.0246(14) Uani 1 1 d . .
C29 C 0.2733(8) 0.2401(2) 0.2124(6) 0.0284(15) Uani 1 1 d . .
H29 H 0.3472 0.2626 0.2258 0.034 Uiso 1 1 calc R U
C30 C 0.1144(8) 0.2510(2) 0.1734(5) 0.0274(15) Uani 1 1 d . .
C39 C 0.0538(8) 0.2981(3) 0.1460(6) 0.0307(16) Uani 1 1 d . .
C40 C 0.1537(10) 0.3316(3) 0.1771(7) 0.042(2) Uani 1 1 d . .
H40 H 0.2628 0.3264 0.2200 0.050 Uiso 1 1 calc R U
C41 C 0.0997(10) 0.3741(3) 0.1474(7) 0.044(2) Uani 1 1 d . .
H41 H 0.1719 0.3976 0.1706 0.053 Uiso 1 1 calc R U
C42 C -0.0581(10) 0.3820(3) 0.0845(7) 0.041(2) Uani 1 1 d . .
H42 H -0.0958 0.4107 0.0618 0.049 Uiso 1 1 calc R U
C43 C -0.1613(10) 0.3469(3) 0.0550(7) 0.046(2) Uani 1 1 d . .
H43 H -0.2709 0.3519 0.0145 0.055 Uiso 1 1 calc R U
C44 C -0.1054(9) 0.3048(3) 0.0843(6) 0.0390(19) Uani 1 1 d . .
H44 H -0.1759 0.2809 0.0621 0.047 Uiso 1 1 calc R U
C31 C 0.0129(9) 0.2161(2) 0.1590(6) 0.0335(17) Uani 1 1 d . .
H31 H -0.0948 0.2213 0.1347 0.040 Uiso 1 1 calc R U
C32 C 0.0706(9) 0.1741(2) 0.1803(6) 0.0319(17) Uani 1 1 d . .
H32 H -0.0002 0.1509 0.1687 0.038 Uiso 1 1 calc R U
C22 C 0.3990(9) 0.1379(2) 0.4685(7) 0.0366(18) Uani 1 1 d . .
H22 H 0.3282 0.1603 0.4273 0.044 Uiso 1 1 calc R U
C21 C 0.4690(10) 0.1400(3) 0.5800(7) 0.044(2) Uani 1 1 d . .
H21 H 0.4455 0.1630 0.6144 0.053 Uiso 1 1 calc R U
C20 C 0.5746(10) 0.1074(3) 0.6400(7) 0.044(2) Uani 1 1 d . .
H20 H 0.6254 0.1080 0.7164 0.052 Uiso 1 1 calc R U
C19 C 0.6054(9) 0.0738(3) 0.5873(7) 0.0388(19) Uani 1 1 d . .
H19 H 0.6761 0.0512 0.6273 0.047 Uiso 1 1 calc R U
C18 C 0.5309(9) 0.0738(2) 0.4746(6) 0.0290(16) Uani 1 1 d . .
C17 C 0.5508(8) 0.0406(2) 0.4062(6) 0.0286(16) Uani 1 1 d . .
C16 C 0.6664(10) 0.0071(3) 0.4514(7) 0.041(2) Uani 1 1 d . .
H16 H 0.7335 0.0051 0.5270 0.049 Uiso 1 1 calc R U
C15 C 0.6780(11) -0.0221(3) 0.3825(8) 0.047(2) Uani 1 1 d . .
H15 H 0.7580 -0.0436 0.4106 0.057 Uiso 1 1 calc R U
C14 C 0.5747(11) -0.0208(2) 0.2725(8) 0.045(2) Uani 1 1 d . .
H14 H 0.5793 -0.0427 0.2269 0.054 Uiso 1 1 calc R U
C13 C 0.4630(10) 0.0128(2) 0.2282(7) 0.0361(18) Uani 1 1 d . .
H13 H 0.3956 0.0140 0.1526 0.043 Uiso 1 1 calc R U
C12 C 0.4500(9) 0.0446(2) 0.2942(6) 0.0316(17) Uani 1 1 d . .
C11 C 0.2709(11) 0.0964(2) 0.0221(7) 0.0391(19) Uani 1 1 d . .
H11 H 0.3715 0.1094 0.0520 0.047 Uiso 1 1 calc R U
C10 C 0.1910(11) 0.0871(3) -0.0863(7) 0.043(2) Uani 1 1 d . .
H10 H 0.2363 0.0934 -0.1305 0.052 Uiso 1 1 calc R U
C9 C 0.0416(11) 0.0681(3) -0.1308(7) 0.050(2) Uani 1 1 d . .
H9 H -0.0158 0.0616 -0.2055 0.060 Uiso 1 1 calc R U
C8 C -0.0202(10) 0.0590(3) -0.0646(7) 0.047(2) Uani 1 1 d . .
H8 H -0.1208 0.0460 -0.0941 0.056 Uiso 1 1 calc R U
C7 C 0.0632(9) 0.0687(2) 0.0466(6) 0.0357(18) Uani 1 1 d . .
C6 C 0.0151(9) 0.0595(2) 0.1271(7) 0.0356(18) Uani 1 1 d . .
C5 C -0.1313(11) 0.0422(3) 0.1011(8) 0.047(2) Uani 1 1 d . .
H5 H -0.2056 0.0358 0.0284 0.057 Uiso 1 1 calc R U
C4 C -0.1665(11) 0.0344(3) 0.1831(9) 0.052(2) Uani 1 1 d . .
H4 H -0.2663 0.0230 0.1657 0.063 Uiso 1 1 calc R U
C3 C -0.0590(11) 0.0429(3) 0.2897(9) 0.051(2) Uani 1 1 d . .
H3 H -0.0831 0.0365 0.3452 0.061 Uiso 1 1 calc R U
C2 C 0.0869(10) 0.0612(3) 0.3145(7) 0.042(2) Uani 1 1 d . .
H2 H 0.1595 0.0680 0.3873 0.050 Uiso 1 1 calc R U
C1 C 0.1268(9) 0.0696(2) 0.2349(7) 0.0359(18) Uani 1 1 d . .
P1 P 0.6077(3) 0.34511(8) 0.43595(19) 0.0451(6) Uani 1 1 d . .
F1 F 0.7704(8) 0.3561(3) 0.4445(5) 0.097(2) Uani 1 1 d . .
F2 F 0.6763(9) 0.3590(3) 0.5569(5) 0.099(3) Uani 1 1 d . .
F3 F 0.5474(11) 0.3918(2) 0.3921(7) 0.122(3) Uani 1 1 d . .
F4 F 0.4451(7) 0.3342(3) 0.4281(5) 0.093(2) Uani 1 1 d . .
F5 F 0.6600(9) 0.2957(2) 0.4751(6) 0.105(3) Uani 1 1 d . .
F6 F 0.5454(6) 0.32738(19) 0.3155(4) 0.0607(15) Uani 1 1 d . .
H38 H 0.762(9) 0.285(2) 0.279(6) 0.03(2) Uiso 1 1 d . .

loop_
_atom_site_aniso_label
_atom_site_aniso_U_11
_atom_site_aniso_U_22
_atom_site_aniso_U_33
_atom_site_aniso_U_23
_atom_site_aniso_U_13
_atom_site_aniso_U_12
Ir1 0.02830(17) 0.02517(14) 0.03099(17) 0.00017(12) 0.01611(13) 0.00050(12)
N1 0.032(4) 0.024(3) 0.037(4) -0.002(3) 0.019(3) 0.002(2)
N2 0.033(4) 0.028(3) 0.031(4) -0.001(2) 0.018(3) -0.001(3)
N4 0.031(3) 0.039(4) 0.022(3) -0.003(3) 0.017(3) 0.001(3)
N3 0.030(4) 0.029(3) 0.031(4) -0.004(3) 0.012(3) -0.004(2)
C23 0.045(5) 0.028(4) 0.037(5) 0.001(3) 0.021(4) 0.006(3)
C24 0.028(4) 0.037(4) 0.042(5) -0.002(3) 0.023(4) 0.000(3)
C25 0.028(4) 0.044(4) 0.020(4) 0.004(3) 0.010(3) 0.007(3)
C33 0.027(4) 0.039(4) 0.024(4) -0.001(3) 0.016(3) 0.003(3)
C34 0.037(5) 0.035(4) 0.044(5) -0.009(3) 0.026(4) -0.001(3)
C35 0.045(5) 0.052(6) 0.044(5) -0.007(4) 0.028(4) -0.004(4)
C36 0.038(5) 0.061(6) 0.045(5) -0.008(4) 0.031(4) -0.011(4)
C37 0.055(6) 0.036(5) 0.072(7) 0.006(4) 0.040(5) -0.008(4)
C38 0.038(5) 0.052(5) 0.050(6) 0.002(4) 0.030(5) -0.002(4)
C26 0.033(4) 0.022(4) 0.038(4) 0.003(3) 0.020(4) 0.008(3)
C27 0.039(4) 0.025(4) 0.025(4) -0.001(3) 0.017(3) -0.005(3)
C28 0.024(4) 0.030(4) 0.024(4) 0.002(3) 0.014(3) -0.001(3)
C29 0.029(4) 0.028(4) 0.031(4) -0.002(3) 0.016(3) 0.000(3)
C30 0.023(4) 0.036(4) 0.021(4) 0.000(3) 0.008(3) 0.003(3)
C39 0.023(4) 0.045(4) 0.020(4) 0.002(3) 0.007(3) 0.001(3)
C40 0.038(5) 0.039(5) 0.045(5) -0.001(4) 0.017(4) 0.002(4)
C41 0.049(5) 0.030(4) 0.051(6) 0.000(4) 0.022(4) -0.001(4)
C42 0.043(5) 0.038(5) 0.038(5) 0.009(4) 0.016(4) 0.014(4)
C43 0.036(5) 0.049(5) 0.046(5) 0.005(4) 0.014(4) 0.017(4)
C44 0.038(5) 0.030(4) 0.044(5) -0.004(3) 0.016(4) -0.001(3)
C31 0.027(4) 0.035(4) 0.034(4) 0.000(3) 0.011(3) 0.004(3)
C32 0.025(4) 0.031(4) 0.037(5) 0.000(3) 0.013(3) -0.001(3)
C22 0.033(4) 0.033(4) 0.041(5) -0.001(3) 0.016(4) 0.005(3)
C21 0.048(5) 0.054(5) 0.034(5) -0.003(4) 0.022(4) 0.008(4)
C20 0.047(5) 0.054(6) 0.029(5) 0.000(4) 0.017(4) -0.005(4)
C19 0.032(5) 0.037(5) 0.044(5) 0.004(4) 0.016(4) 0.001(3)
C18 0.030(4) 0.025(4) 0.033(4) 0.003(3) 0.016(3) 0.003(3)
C17 0.025(4) 0.021(3) 0.039(4) 0.002(3) 0.016(3) -0.003(3)
C16 0.051(5) 0.033(4) 0.045(5) 0.010(4) 0.029(4) 0.006(4)
C15 0.057(6) 0.035(5) 0.065(7) 0.004(4) 0.042(5) 0.009(4)
C14 0.062(6) 0.024(4) 0.062(6) -0.001(4) 0.040(5) 0.003(4)
C13 0.042(5) 0.029(4) 0.041(5) -0.007(3) 0.023(4) 0.000(3)
C12 0.031(4) 0.022(4) 0.049(5) -0.002(3) 0.026(4) -0.005(3)
C11 0.052(5) 0.035(4) 0.039(5) -0.003(3) 0.028(4) -0.001(4)
C10 0.051(6) 0.048(5) 0.032(5) 0.001(4) 0.021(4) 0.000(4)
C9 0.059(6) 0.051(6) 0.033(5) -0.005(4) 0.018(5) 0.001(4)
C8 0.043(5) 0.044(5) 0.036(5) -0.007(4) 0.005(4) -0.005(4)
C7 0.029(4) 0.031(4) 0.036(5) -0.003(3) 0.007(4) 0.001(3)
C6 0.036(5) 0.026(4) 0.046(5) -0.008(3) 0.021(4) -0.003(3)
C5 0.051(6) 0.038(5) 0.054(6) -0.012(4) 0.026(5) -0.010(4)
C4 0.046(6) 0.044(5) 0.077(7) -0.008(5) 0.038(6) -0.008(4)
C3 0.056(6) 0.034(5) 0.088(8) 0.015(5) 0.056(6) 0.001(4)
C2 0.038(5) 0.045(5) 0.048(5) 0.003(4) 0.026(4) -0.001(4)
C1 0.032(4) 0.031(4) 0.046(5) 0.009(3) 0.020(4) 0.004(3)
P1 0.0408(14) 0.0549(15) 0.0377(13) 0.0040(10) 0.0175(11) -0.0026(10)
F1 0.067(5) 0.152(7) 0.083(5) -0.039(5) 0.045(4) -0.054(4)
F2 0.099(6) 0.153(7) 0.055(4) -0.028(4) 0.044(4) -0.034(5)
F3 0.188(9) 0.050(4) 0.121(7) 0.029(4) 0.070(6) 0.046(5)
F4 0.051(4) 0.158(7) 0.081(5) -0.002(5) 0.042(4) -0.015(4)
F5 0.105(6) 0.071(5) 0.089(5) 0.021(4) 0.009(4) 0.008(4)
F6 0.052(3) 0.075(4) 0.056(4) -0.012(3) 0.027(3) -0.004(3)

loop_
_atom_type_symbol
_atom_type_description
_atom_type_scat_dispersion_real
_atom_type_scat_dispersion_imag
_atom_type_scat_source
C C 0.0033 0.0016 'International Tables Vol C Tables 4.2.6.8 and 6.1.1.4'
H H 0.0000 0.0000 'International Tables Vol C Tables 4.2.6.8 and 6.1.1.4'
F F 0.0171 0.0103 'International Tables Vol C Tables 4.2.6.8 and 6.1.1.4'
Ir Ir -1.4442 7.9887 'International Tables Vol C Tables 4.2.6.8 and 6.1.1.4'
N N 0.0061 0.0033 'International Tables Vol C Tables 4.2.6.8 and 6.1.1.4'
P P 0.1023 0.0942 'International Tables Vol C Tables 4.2.6.8 and 6.1.1.4'

loop_
_geom_angle_atom_site_label_1
_geom_angle_atom_site_label_2
_geom_angle_atom_site_label_3
_geom_angle
C12 Ir1 C1 93.0(3)
C12 Ir1 N3 95.5(3)
C1 Ir1 N3 80.4(3)
C12 Ir1 N4 80.2(3)
C1 Ir1 N4 94.5(3)
N3 Ir1 N4 173.1(2)
C12 Ir1 N2 170.5(3)
C1 Ir1 N2 95.9(3)
N3 Ir1 N2 89.5(2)
N4 Ir1 N2 95.6(2)
C12 Ir1 N1 95.2(2)
C1 Ir1 N1 171.8(3)
N3 Ir1 N1 98.3(2)
N4 Ir1 N1 87.4(2)
N2 Ir1 N1 76.0(2)
C23 N1 C27 118.9(6)
C23 N1 Ir1 125.6(5)
C27 N1 Ir1 115.0(5)
C32 N2 C28 117.8(6)
C32 N2 Ir1 125.6(5)
C28 N2 Ir1 116.6(5)
C22 N4 C18 118.8(6)
C22 N4 Ir1 124.7(5)
C18 N4 Ir1 116.5(5)
C11 N3 C7 120.7(7)
C11 N3 Ir1 123.9(5)
C7 N3 Ir1 115.4(5)
N1 C23 C24 122.1(7)
N1 C23 H23 118.9
C24 C23 H23 118.9
C25 C24 C23 121.4(7)
C25 C24 H24 119.3
C23 C24 H24 119.3
C24 C25 C26 115.5(7)
C24 C25 C33 123.3(7)
C26 C25 C33 121.2(7)
C38 C33 C34 120.3(7)
C38 C33 C25 121.0(7)
C34 C33 C25 118.6(7)
C33 C34 C35 118.8(8)
C33 C34 H34 120.6
C35 C34 H34 120.6
C36 C35 C34 120.3(8)
C36 C35 H35 119.8
C34 C35 H35 119.8
C37 C36 C35 119.6(8)
C37 C36 H36 120.2
C35 C36 H36 120.2
C36 C37 C38 119.5(9)
C36 C37 H37 120.2
C38 C37 H37 120.2
C33 C38 C37 121.5(9)
C33 C38 H38 121(4)
C37 C38 H38 117(4)
C27 C26 C25 120.8(7)
C27 C26 H26 119.6
C25 C26 H26 119.6
N1 C27 C26 121.0(7)
N1 C27 C28 115.5(6)
C26 C27 C28 123.5(6)
N2 C28 C29 121.8(6)
N2 C28 C27 114.8(6)
C29 C28 C27 123.3(6)
C28 C29 C30 121.4(7)
C28 C29 H29 119.3
C30 C29 H29 119.3
C31 C30 C29 116.0(7)
C31 C30 C39 121.5(6)
C29 C30 C39 122.5(6)
C40 C39 C44 120.7(8)
C40 C39 C30 120.7(7)
C44 C39 C30 118.6(7)
C39 C40 C41 120.9(8)
C39 C40 H40 119.6
C41 C40 H40 119.6
C42 C41 C40 120.1(8)
C42 C41 H41 119.9
C40 C41 H41 119.9
C41 C42 C43 118.4(8)
C41 C42 H42 120.8
C43 C42 H42 120.8
C44 C43 C42 120.6(8)
C44 C43 H43 119.7
C42 C43 H43 119.7
C39 C44 C43 119.3(8)
C39 C44 H44 120.4
C43 C44 H44 120.4
C32 C31 C30 119.8(7)
C32 C31 H31 120.1
C30 C31 H31 120.1
N2 C32 C31 123.2(7)
N2 C32 H32 118.4
C31 C32 H32 118.4
N4 C22 C21 123.1(7)
N4 C22 H22 118.5
C21 C22 H22 118.5
C22 C21 C20 118.1(8)
C22 C21 H21 120.9
C20 C21 H21 120.9
C19 C20 C21 119.6(8)
C19 C20 H20 120.2
C21 C20 H20 120.2
C20 C19 C18 119.2(7)
C20 C19 H19 120.4
C18 C19 H19 120.4
N4 C18 C19 121.1(7)
N4 C18 C17 112.9(6)
C19 C18 C17 126.0(7)
C12 C17 C16 122.3(7)
C12 C17 C18 115.8(6)
C16 C17 C18 121.8(7)
C15 C16 C17 118.2(8)
C15 C16 H16 120.9
C17 C16 H16 120.9
C16 C15 C14 121.1(8)
C16 C15 H15 119.4
C14 C15 H15 119.4
C15 C14 C13 120.3(8)
C15 C14 H14 119.9
C13 C14 H14 119.9
C12 C13 C14 121.0(8)
C12 C13 H13 119.5
C14 C13 H13 119.5
C13 C12 C17 116.9(7)
C13 C12 Ir1 128.7(6)
C17 C12 Ir1 114.0(5)
N3 C11 C10 121.7(8)
N3 C11 H11 119.2
C10 C11 H11 119.2
C11 C10 C9 119.2(8)
C11 C10 H10 120.4
C9 C10 H10 120.4
C8 C9 C10 119.0(8)
C8 C9 H9 120.5
C10 C9 H9 120.5
C9 C8 C7 121.2(8)
C9 C8 H8 119.4
C7 C8 H8 119.4
N3 C7 C8 118.2(8)
N3 C7 C6 114.4(7)
C8 C7 C6 127.2(8)
C5 C6 C1 121.3(8)
C5 C6 C7 123.1(8)
C1 C6 C7 115.6(7)
C4 C5 C6 119.0(9)
C4 C5 H5 120.5
C6 C5 H5 120.5
C3 C4 C5 121.3(9)
C3 C4 H4 119.3
C5 C4 H4 119.3
C4 C3 C2 119.0(8)
C4 C3 H3 120.5
C2 C3 H3 120.5
C1 C2 C3 121.5(8)
C1 C2 H2 119.3
C3 C2 H2 119.3
C2 C1 C6 117.8(7)
C2 C1 Ir1 128.1(6)
C6 C1 Ir1 113.8(6)
F3 P1 F2 93.6(5)
F3 P1 F1 90.3(5)
F2 P1 F1 88.9(4)
F3 P1 F4 89.8(5)
F2 P1 F4 90.7(4)
F1 P1 F4 179.7(4)
F3 P1 F6 90.7(4)
F2 P1 F6 175.5(4)
F1 P1 F6 89.9(3)
F4 P1 F6 90.4(3)
F3 P1 F5 176.4(5)
F2 P1 F5 89.1(4)
F1 P1 F5 92.1(5)
F4 P1 F5 87.9(4)
F6 P1 F5 86.6(4)

loop_
_geom_bond_atom_site_label_1
_geom_bond_atom_site_label_2
_geom_bond_distance
Ir1 C12 2.027(7)
Ir1 C1 2.041(8)
Ir1 N3 2.061(6)
Ir1 N4 2.068(6)
Ir1 N2 2.144(6)
Ir1 N1 2.156(6)
N1 C23 1.341(9)
N1 C27 1.364(9)
N2 C32 1.355(9)
N2 C28 1.360(9)
N4 C22 1.348(9)
N4 C18 1.362(9)
N3 C11 1.360(10)
N3 C7 1.379(9)
C23 C24 1.397(11)
C23 H23 0.9500
C24 C25 1.394(10)
C24 H24 0.9500
C25 C26 1.425(10)
C25 C33 1.506(10)
C33 C38 1.348(11)
C33 C34 1.394(10)
C34 C35 1.408(11)
C34 H34 0.9500
C35 C36 1.385(12)
C35 H35 0.9500
C36 C37 1.382(12)
C36 H36 0.9500
C37 C38 1.394(12)
C37 H37 0.9500
C38 H38 1.03(7)
C26 C27 1.401(10)
C26 H26 0.9500
C27 C28 1.484(10)
C28 C29 1.372(9)
C29 C30 1.413(10)
C29 H29 0.9500
C30 C31 1.408(10)
C30 C39 1.539(10)
C39 C40 1.338(11)
C39 C44 1.381(10)
C40 C41 1.395(11)
C40 H40 0.9500
C41 C42 1.378(12)
C41 H41 0.9500
C42 C43 1.396(12)
C42 H42 0.9500
C43 C44 1.386(11)
C43 H43 0.9500
C44 H44 0.9500
C31 C32 1.382(10)
C31 H31 0.9500
C32 H32 0.9500
C22 C21 1.389(11)
C22 H22 0.9500
C21 C20 1.393(12)
C21 H21 0.9500
C20 C19 1.390(11)
C20 H20 0.9500
C19 C18 1.400(11)
C19 H19 0.9500
C18 C17 1.488(10)
C17 C12 1.412(11)
C17 C16 1.428(10)
C16 C15 1.374(11)
C16 H16 0.9500
C15 C14 1.390(12)
C15 H15 0.9500
C14 C13 1.409(11)
C14 H14 0.9500
C13 C12 1.402(10)
C13 H13 0.9500
C11 C10 1.377(11)
C11 H11 0.9500
C10 C9 1.406(12)
C10 H10 0.9500
C9 C8 1.373(12)
C9 H9 0.9500
C8 C7 1.414(11)
C8 H8 0.9500
C7 C6 1.462(11)
C6 C5 1.399(11)
C6 C1 1.417(11)
C5 C4 1.389(12)
C5 H5 0.9500
C4 C3 1.385(13)
C4 H4 0.9500
C3 C2 1.410(11)
C3 H3 0.9500
C2 C1 1.389(11)
C2 H2 0.9500
P1 F3 1.561(7)
P1 F2 1.571(7)
P1 F1 1.573(6)
P1 F4 1.577(6)
P1 F6 1.608(6)
P1 F5 1.612(7)

loop_
_geom_torsion_atom_site_label_1
_geom_torsion_atom_site_label_2
_geom_torsion_atom_site_label_3
_geom_torsion_atom_site_label_4
_geom_torsion
C27 N1 C23 C24 3.0(11)
Ir1 N1 C23 C24 -168.1(6)
N1 C23 C24 C25 2.4(12)
C23 C24 C25 C26 -4.6(11)
C23 C24 C25 C33 172.8(7)
C24 C25 C33 C38 158.2(8)
C26 C25 C33 C38 -24.5(11)
C24 C25 C33 C34 -24.9(10)
C26 C25 C33 C34 152.4(7)
C38 C33 C34 C35 -1.4(11)
C25 C33 C34 C35 -178.4(7)
C33 C34 C35 C36 1.2(12)
C34 C35 C36 C37 -0.1(12)
C35 C36 C37 C38 -0.6(13)
C34 C33 C38 C37 0.7(12)
C25 C33 C38 C37 177.6(7)
C36 C37 C38 C33 0.3(13)
C24 C25 C26 C27 1.9(10)
C33 C25 C26 C27 -175.7(7)
C23 N1 C27 C26 -5.8(11)
Ir1 N1 C27 C26 166.2(5)
C23 N1 C27 C28 172.2(6)
Ir1 N1 C27 C28 -15.8(8)
C25 C26 C27 N1 3.3(11)
C25 C26 C27 C28 -174.5(6)
C32 N2 C28 C29 1.5(10)
Ir1 N2 C28 C29 179.9(5)
C32 N2 C28 C27 -175.0(6)
Ir1 N2 C28 C27 3.5(7)
N1 C27 C28 N2 8.2(9)
C26 C27 C28 N2 -173.8(7)
N1 C27 C28 C29 -168.2(7)
C26 C27 C28 C29 9.8(11)
N2 C28 C29 C30 -2.1(11)
C27 C28 C29 C30 174.1(6)
C28 C29 C30 C31 2.1(10)
C28 C29 C30 C39 -176.9(6)
C31 C30 C39 C40 168.3(7)
C29 C30 C39 C40 -12.8(11)
C31 C30 C39 C44 -14.7(11)
C29 C30 C39 C44 164.2(7)
C44 C39 C40 C41 -0.5(13)
C30 C39 C40 C41 176.5(7)
C39 C40 C41 C42 -0.5(13)
C40 C41 C42 C43 2.2(13)
C41 C42 C43 C44 -2.9(13)
C40 C39 C44 C43 -0.2(12)
C30 C39 C44 C43 -177.3(7)
C42 C43 C44 C39 2.0(13)
C29 C30 C31 C32 -1.6(11)
C39 C30 C31 C32 177.3(7)
C28 N2 C32 C31 -1.1(11)
Ir1 N2 C32 C31 -179.3(6)
C30 C31 C32 N2 1.2(12)
C18 N4 C22 C21 -1.4(12)
Ir1 N4 C22 C21 178.4(6)
N4 C22 C21 C20 1.0(13)
C22 C21 C20 C19 -0.7(13)
C21 C20 C19 C18 0.9(13)
C22 N4 C18 C19 1.5(11)
Ir1 N4 C18 C19 -178.3(6)
C22 N4 C18 C17 -179.5(6)
Ir1 N4 C18 C17 0.6(8)
C20 C19 C18 N4 -1.3(12)
C20 C19 C18 C17 179.9(7)
N4 C18 C17 C12 -6.0(9)
C19 C18 C17 C12 172.9(7)
N4 C18 C17 C16 173.2(7)
C19 C18 C17 C16 -7.9(12)
C12 C17 C16 C15 -0.4(12)
C18 C17 C16 C15 -179.6(7)
C17 C16 C15 C14 -3.5(13)
C16 C15 C14 C13 4.9(13)
C15 C14 C13 C12 -2.3(13)
C14 C13 C12 C17 -1.4(11)
C14 C13 C12 Ir1 171.0(6)
C16 C17 C12 C13 2.8(11)
C18 C17 C12 C13 -178.0(6)
C16 C17 C12 Ir1 -170.7(6)
C18 C17 C12 Ir1 8.5(8)
C7 N3 C11 C10 -0.7(11)
Ir1 N3 C11 C10 179.9(6)
N3 C11 C10 C9 0.6(13)
C11 C10 C9 C8 -0.4(13)
C10 C9 C8 C7 0.4(13)
C11 N3 C7 C8 0.7(11)
Ir1 N3 C7 C8 -179.9(6)
C11 N3 C7 C6 178.1(7)
Ir1 N3 C7 C6 -2.5(8)
C9 C8 C7 N3 -0.5(12)
C9 C8 C7 C6 -177.6(8)
N3 C7 C6 C5 177.7(7)
C8 C7 C6 C5 -5.1(13)
N3 C7 C6 C1 -2.0(10)
C8 C7 C6 C1 175.1(8)
C1 C6 C5 C4 -0.5(12)
C7 C6 C5 C4 179.8(8)
C6 C5 C4 C3 -0.9(13)
C5 C4 C3 C2 2.2(13)
C4 C3 C2 C1 -2.1(13)
C3 C2 C1 C6 0.8(12)
C3 C2 C1 Ir1 174.7(6)
C5 C6 C1 C2 0.6(12)
C7 C6 C1 C2 -179.7(7)
C5 C6 C1 Ir1 -174.2(6)
C7 C6 C1 Ir1 5.6(9)
